data_1542825
loop_
_publ_author_name
'Bajpai, Alankriti'
'Mukhopadhyay, Arindam'
'Krishna, Manchugondanahalli Shivakumar'
'Govardhan, Savitha'
'Moorthy, Jarugu Narasimha'

_publ_section_title
;
 A fluorescent paramagnetic Mn metal--organic framework based on
 semi-rigid pyrene tetracarboxylic acid: sensing of solvent polarity and
 explosive nitroaromatics
;
_journal_issue 5
_journal_name_full IUCrJ
_journal_page_first 552
_journal_page_last 562
_journal_paper_doi 10.1107/S2052252515012506
_journal_volume 2
_journal_year 2015
_chemical_formula_moiety 'C59  H53  Mn2 N O15, 2(C3 H7 N O)'
_chemical_formula_sum 'C65 H67 Mn2 N3 O17'
_chemical_formula_weight 1272.10
_chemical_name_systematic
;
1,3,6,8-tetrakis(2,6-dimethyl-4-(?-carboxy)methoxyphenyl)pyrene
;
_space_group_crystal_system monoclinic
_space_group_IT_number 14
_space_group_name_Hall '-P 2ybc'
_space_group_name_H-M_alt 'P 1 21/c 1'
_symmetry_space_group_name_Hall '-P 2ybc'
_symmetry_space_group_name_H-M 'P 1 21/c 1'
_atom_sites_solution_hydrogens geom
_audit_creation_method SHELXL-2014/7
_audit_update_record
;
2015-08-14 # Formatted by IUCr publCIF system
;
_cell_angle_alpha 90
_cell_angle_beta 104.1470(10)
_cell_angle_gamma 90
_cell_formula_units_Z 4
_cell_length_a 19.6786(11)
_cell_length_b 22.7703(13)
_cell_length_c 14.8344(9)
_cell_measurement_reflns_used 0
_cell_measurement_temperature 100(2)
_cell_measurement_theta_max 0
_cell_measurement_theta_min 0
_cell_volume 6445.5(6)
_computing_cell_refinement 'Bruker SAINT'
_computing_data_collection 'Bruker APEX2'
_computing_data_reduction 'Bruker SAINT'
_computing_molecular_graphics 'Ortep for Windows (Farrugia, 2012)'
_computing_publication_material 'WinGX publication routines (Farrugia, 2012)'
_computing_structure_refinement 'SHELXL-2014/7 (Sheldrick, 2014)'
_computing_structure_solution 'SUPERFLIP (Palatinus & Chapuis, 2007)'
_diffrn_ambient_temperature 100(2)
_diffrn_measured_fraction_theta_full 0.999
_diffrn_measured_fraction_theta_max 0.997
_diffrn_measurement_device_type 'Bruker APEX-II CCD'
_diffrn_measurement_method '\f and \w scans'
_diffrn_radiation_monochromator graphite
_diffrn_radiation_type MoK\a
_diffrn_radiation_wavelength 0.71073
_diffrn_reflns_av_R_equivalents 0.0843
_diffrn_reflns_av_unetI/netI 0.1141
_diffrn_reflns_laue_measured_fraction_full 0.999
_diffrn_reflns_laue_measured_fraction_max 0.997
_diffrn_reflns_limit_h_max 26
_diffrn_reflns_limit_h_min -26
_diffrn_reflns_limit_k_max 30
_diffrn_reflns_limit_k_min -26
_diffrn_reflns_limit_l_max 19
_diffrn_reflns_limit_l_min -19
_diffrn_reflns_number 54349
_diffrn_reflns_point_group_measured_fraction_full 0.999
_diffrn_reflns_point_group_measured_fraction_max 0.997
_diffrn_reflns_theta_full 25.242
_diffrn_reflns_theta_max 28.337
_diffrn_reflns_theta_min 2.083
_diffrn_source 'sealed tube'
_exptl_absorpt_coefficient_mu 0.462
_exptl_absorpt_correction_type none
_exptl_crystal_colour colorless
_exptl_crystal_density_diffrn 1.311
_exptl_crystal_density_method 'not measured'
_exptl_crystal_description cubic
_exptl_crystal_F_000 2656
_exptl_crystal_size_max 0.2
_exptl_crystal_size_mid 0.2
_exptl_crystal_size_min 0.2
_refine_diff_density_max 1.450
_refine_diff_density_min -1.020
_refine_diff_density_rms 0.129
_refine_ls_extinction_method none
_refine_ls_goodness_of_fit_ref 1.047
_refine_ls_hydrogen_treatment constr
_refine_ls_matrix_type full
_refine_ls_number_parameters 726
_refine_ls_number_reflns 16040
_refine_ls_number_restraints 0
_refine_ls_restrained_S_all 1.047
_refine_ls_R_factor_all 0.1754
_refine_ls_R_factor_gt 0.1062
_refine_ls_shift/su_max 0.001
_refine_ls_shift/su_mean 0.000
_refine_ls_structure_factor_coef Fsqd
_refine_ls_weighting_details 'w=1/[\s^2^(Fo^2^)+(0.1728P)^2^+6.0889P] where P=(Fo^2^+2Fc^2^)/3'
_refine_ls_weighting_scheme calc
_refine_ls_wR_factor_gt 0.2780
_refine_ls_wR_factor_ref 0.3136
_reflns_Friedel_coverage 0.000
_reflns_number_gt 8829
_reflns_number_total 16040
_reflns_threshold_expression 'I > 2\s(I)'
_cod_data_source_file ed5005.cif
_cod_data_source_block Mn-L
_cod_database_code 1542825
_publcif_datablock.id {7943f7c8-d163-4e8e-acd2-fc55003122f7}

_shelx_shelxl_version_number 2014/7
_shelx_space_group_comment
;
The symmetry employed for this shelxl refinement is uniquely defined
by the following loop, which should always be used as a source of
symmetry information in preference to the above space-group names.
They are only intended as comments.
;
_publcif_info_exptl_table_max_cols 4
_publcif_info_exptl_table_use_headnotes n

loop_
_space_group_symop_operation_xyz
'x, y, z'
'-x, y+1/2, -z+1/2'
'-x, -y, -z'
'x, -y-1/2, z-1/2'

loop_
_atom_site_label
_atom_site_type_symbol
_atom_site_fract_x
_atom_site_fract_y
_atom_site_fract_z
_atom_site_U_iso_or_equiv
_atom_site_adp_type
_atom_site_occupancy
_atom_site_site_symmetry_order
_atom_site_calc_flag
_atom_site_refinement_flags_posn
_atom_site_refinement_flags_adp
Mn1 Mn 0.03055(3) 0.56962(3) 0.53378(5) 0.0190(2) Uani 1 1 d . .
Mn2 Mn 0.05714(4) 0.56069(5) 0.78814(6) 0.0442(3) Uani 1 1 d . .
O1 O 0.03715(16) 0.47835(14) 0.5864(2) 0.0215(7) Uani 1 1 d . .
O2 O 0.09472(19) 0.48328(17) 0.7361(3) 0.0340(9) Uani 1 1 d . .
O3 O 0.17863(18) 0.39166(16) 0.7226(3) 0.0393(11) Uani 1 1 d . .
O4 O 0.87964(17) 0.45045(16) 0.5164(3) 0.0302(8) Uani 1 1 d . .
O5 O 0.8917(2) 0.3930(3) 0.6413(3) 0.0616(15) Uani 1 1 d . .
O6 O 0.78568(19) 0.4509(2) 0.6907(3) 0.0383(10) Uani 1 1 d . .
O7 O 0.93947(17) 0.90900(16) 1.0817(3) 0.0288(8) Uani 1 1 d . .
O8 O 0.9524(2) 0.9356(3) 1.2273(3) 0.0655(16) Uani 1 1 d . .
O9 O 0.09510(18) 0.89191(17) 1.1597(3) 0.0336(9) Uani 1 1 d . .
O10 O 0.1579(3) 0.8933(2) 1.3032(3) 0.0550(13) Uani 1 1 d . .
O11 O 0.19978(18) 0.83328(17) 1.1058(3) 0.0327(9) Uani 1 1 d . .
O12 O 0.02186(18) 0.65268(16) 0.4568(3) 0.0321(9) Uani 1 1 d . .
O13 O 0.0774(4) 0.5311(5) 0.9227(5) 0.138(2) Uani 1 1 d . .
O16 O 0.80262(18) 0.89089(19) 1.0637(3) 0.0369(10) Uani 1 1 d . .
N3 N 0.1440(5) 0.4561(6) 1.0228(6) 0.138(2) Uani 1 1 d . .
C1 C 0.0822(2) 0.4597(2) 0.6582(4) 0.0252(11) Uani 1 1 d . .
C2 C 0.1223(3) 0.4054(2) 0.6429(4) 0.0376(14) Uani 1 1 d . .
H2A H 0.0903 0.3723 0.6297 0.045 Uiso 1 1 calc R U
H2B H 0.1415 0.4114 0.5893 0.045 Uiso 1 1 calc R U
C3 C 0.2367(2) 0.4261(2) 0.7374(4) 0.0226(10) Uani 1 1 d . .
C4 C 0.2908(2) 0.4105(2) 0.8133(4) 0.0224(10) Uani 1 1 d . .
H4 H 0.2850 0.3788 0.8503 0.027 Uiso 1 1 calc R U
C5 C 0.3532(2) 0.4418(2) 0.8344(3) 0.0179(9) Uani 1 1 d . .
C6 C 0.3611(2) 0.48931(19) 0.7777(3) 0.0148(9) Uani 1 1 d . .
C7 C 0.3071(2) 0.5042(2) 0.7022(3) 0.0187(10) Uani 1 1 d . .
C8 C 0.2446(2) 0.4734(2) 0.6815(3) 0.0229(11) Uani 1 1 d . .
H8 H 0.2084 0.4841 0.6311 0.028 Uiso 1 1 calc R U
C9 C 0.3156(3) 0.5536(3) 0.6372(4) 0.0327(13) Uani 1 1 d . .
H9A H 0.2702 0.5665 0.6027 0.049 Uiso 1 1 calc R U
H9B H 0.3419 0.5398 0.5948 0.049 Uiso 1 1 calc R U
H9C H 0.3399 0.5858 0.6728 0.049 Uiso 1 1 calc R U
C10 C 0.4116(2) 0.4227(2) 0.9142(3) 0.0235(10) Uani 1 1 d . .
H10A H 0.4331 0.4565 0.9480 0.035 Uiso 1 1 calc R U
H10B H 0.4459 0.4014 0.8910 0.035 Uiso 1 1 calc R U
H10C H 0.3932 0.3977 0.9548 0.035 Uiso 1 1 calc R U
C11 C 0.4262(2) 0.52635(19) 0.7996(3) 0.0159(9) Uani 1 1 d . .
C12 C 0.4857(2) 0.5082(2) 0.7746(3) 0.0191(10) Uani 1 1 d . .
H12 H 0.4851 0.4720 0.7455 0.023 Uiso 1 1 calc R U
C13 C 0.5467(2) 0.5412(2) 0.7904(3) 0.0184(10) Uani 1 1 d . .
C14 C 0.5483(2) 0.5967(2) 0.8332(3) 0.0189(10) Uani 1 1 d . .
C15 C 0.4881(2) 0.61630(19) 0.8612(3) 0.0138(9) Uani 1 1 d . .
C16 C 0.4266(2) 0.58052(19) 0.8442(3) 0.0137(9) Uani 1 1 d . .
C17 C 0.3669(2) 0.6016(2) 0.8744(3) 0.0170(9) Uani 1 1 d . .
H17 H 0.3265 0.5787 0.8635 0.020 Uiso 1 1 calc R U
C18 C 0.3679(2) 0.6541(2) 0.9186(3) 0.0185(10) Uani 1 1 d . .
H18 H 0.3284 0.6663 0.9374 0.022 Uiso 1 1 calc R U
C19 C 0.4288(2) 0.69103(19) 0.9367(3) 0.0158(9) Uani 1 1 d . .
C20 C 0.4887(2) 0.6716(2) 0.9081(3) 0.0155(9) Uani 1 1 d . .
C21 C 0.5506(2) 0.7069(2) 0.9257(3) 0.0162(9) Uani 1 1 d . .
C22 C 0.6097(2) 0.6860(2) 0.8952(3) 0.0200(10) Uani 1 1 d . .
H22 H 0.6502 0.7087 0.9061 0.024 Uiso 1 1 calc R U
C23 C 0.6083(2) 0.6339(2) 0.8507(3) 0.0193(10) Uani 1 1 d . .
H23 H 0.6475 0.6221 0.8310 0.023 Uiso 1 1 calc R U
C24 C 0.5515(2) 0.7604(2) 0.9743(3) 0.0178(9) Uani 1 1 d . .
C25 C 0.4920(2) 0.7780(2) 1.0009(3) 0.0216(10) Uani 1 1 d . .
H25 H 0.4931 0.8136 1.0318 0.026 Uiso 1 1 calc R U
C26 C 0.4306(2) 0.7449(2) 0.9840(3) 0.0203(10) Uani 1 1 d . .
C27 C 0.3117(4) 0.8052(4) 0.8563(5) 0.058(2) Uani 1 1 d . .
H27A H 0.2653 0.8163 0.8231 0.088 Uiso 1 1 calc R U
H27B H 0.3251 0.7698 0.8302 0.088 Uiso 1 1 calc R U
H27C H 0.3440 0.8361 0.8515 0.088 Uiso 1 1 calc R U
C28 C 0.3694(2) 0.7671(2) 1.0176(3) 0.0208(10) Uani 1 1 d . .
C29 C 0.3695(3) 0.7611(3) 1.1099(4) 0.0357(13) Uani 1 1 d . .
C30 C 0.4298(4) 0.7319(4) 1.1770(5) 0.065(2) Uani 1 1 d . .
H30A H 0.4233 0.7349 1.2390 0.097 Uiso 1 1 calc R U
H30B H 0.4728 0.7508 1.1742 0.097 Uiso 1 1 calc R U
H30C H 0.4317 0.6912 1.1607 0.097 Uiso 1 1 calc R U
C31 C 0.3134(3) 0.7833(3) 1.1420(4) 0.0376(14) Uani 1 1 d . .
H31 H 0.3139 0.7808 1.2047 0.045 Uiso 1 1 calc R U
C32 C 0.2570(3) 0.8092(2) 1.0801(4) 0.0280(12) Uani 1 1 d . .
C33 C 0.2575(3) 0.8153(2) 0.9896(4) 0.0321(13) Uani 1 1 d . .
H33 H 0.2198 0.8333 0.9488 0.038 Uiso 1 1 calc R U
C34 C 0.3131(3) 0.7952(2) 0.9570(4) 0.0318(12) Uani 1 1 d . .
C35 C 0.2050(3) 0.8375(3) 1.2015(4) 0.0365(14) Uani 1 1 d . .
H35A H 0.2507 0.8528 1.2325 0.044 Uiso 1 1 calc R U
H35B H 0.2002 0.7988 1.2265 0.044 Uiso 1 1 calc R U
C36 C 0.1482(3) 0.8779(2) 1.2202(4) 0.0336(13) Uani 1 1 d . .
C37 C 0.6165(2) 0.7960(2) 1.0001(3) 0.0224(10) Uani 1 1 d . .
C38 C 0.6349(2) 0.8343(2) 0.9359(3) 0.0227(10) Uani 1 1 d . .
C39 C 0.6971(3) 0.8655(2) 0.9610(4) 0.0279(11) Uani 1 1 d . .
H39 H 0.7095 0.8906 0.9182 0.033 Uiso 1 1 calc R U
C40 C 0.7413(3) 0.8598(2) 1.0495(4) 0.0295(12) Uani 1 1 d . .
C41 C 0.7227(3) 0.8235(2) 1.1139(4) 0.0291(12) Uani 1 1 d . .
H41 H 0.7518 0.8204 1.1734 0.035 Uiso 1 1 calc R U
C43 C 0.6605(3) 0.7912(2) 1.0902(4) 0.0257(11) Uani 1 1 d . .
C44 C 0.6418(3) 0.7522(3) 1.1624(4) 0.0328(13) Uani 1 1 d . .
H44A H 0.6830 0.7447 1.2110 0.049 Uiso 1 1 calc R U
H44B H 0.6233 0.7158 1.1343 0.049 Uiso 1 1 calc R U
H44C H 0.6073 0.7714 1.1879 0.049 Uiso 1 1 calc R U
C45 C 0.5871(3) 0.8428(2) 0.8415(4) 0.0314(12) Uani 1 1 d . .
H45A H 0.6049 0.8737 0.8097 0.047 Uiso 1 1 calc R U
H45B H 0.5411 0.8531 0.8477 0.047 Uiso 1 1 calc R U
H45C H 0.5846 0.8071 0.8065 0.047 Uiso 1 1 calc R U
C46 C 0.8460(3) 0.8926(3) 1.1545(4) 0.0421(16) Uani 1 1 d . .
H46A H 0.8489 0.8537 1.1819 0.050 Uiso 1 1 calc R U
H46B H 0.8259 0.9189 1.1925 0.050 Uiso 1 1 calc R U
C47 C 0.9197(3) 0.9140(3) 1.1527(4) 0.0354(14) Uani 1 1 d . .
C48 C 0.6094(2) 0.5182(2) 0.7618(3) 0.0207(10) Uani 1 1 d . .
C49 C 0.6194(2) 0.5307(2) 0.6738(3) 0.0240(11) Uani 1 1 d . .
C50 C 0.6783(2) 0.5082(2) 0.6480(3) 0.0264(11) Uani 1 1 d . .
H50 H 0.6852 0.5166 0.5896 0.032 Uiso 1 1 calc R U
C51 C 0.7260(3) 0.4736(2) 0.7089(4) 0.0279(12) Uani 1 1 d . .
C52 C 0.7154(3) 0.4612(3) 0.7947(4) 0.0427(16) Uani 1 1 d . .
H52 H 0.7474 0.4374 0.8350 0.051 Uiso 1 1 calc R U
C53 C 0.6581(3) 0.4831(3) 0.8230(4) 0.0383(14) Uani 1 1 d . .
C54 C 0.6485(4) 0.4685(4) 0.9176(5) 0.076(3) Uani 1 1 d . .
H54A H 0.6881 0.4464 0.9514 0.114 Uiso 1 1 calc R U
H54B H 0.6066 0.4457 0.9114 0.114 Uiso 1 1 calc R U
H54C H 0.6446 0.5042 0.9505 0.114 Uiso 1 1 calc R U
C55 C 0.5676(3) 0.5671(3) 0.6071(4) 0.0438(16) Uani 1 1 d . .
H55A H 0.5820 0.5709 0.5501 0.066 Uiso 1 1 calc R U
H55B H 0.5649 0.6054 0.6333 0.066 Uiso 1 1 calc R U
H55C H 0.5224 0.5487 0.5950 0.066 Uiso 1 1 calc R U
C56 C 0.7959(3) 0.4618(3) 0.6010(4) 0.0335(13) Uani 1 1 d . .
H56A H 0.7983 0.5038 0.5918 0.040 Uiso 1 1 calc R U
H56B H 0.7560 0.4467 0.5547 0.040 Uiso 1 1 calc R U
C57 C 0.8628(2) 0.4331(3) 0.5873(4) 0.0305(12) Uani 1 1 d . .
C58 C 0.1320(6) 0.4848(7) 0.9423(7) 0.138(2) Uani 1 1 d . .
H58 H 0.1576 0.4760 0.8990 0.166 Uiso 1 1 calc R U
C59 C 0.1997(6) 0.4173(7) 1.0464(7) 0.138(2) Uani 1 1 d . .
H59A H 0.2067 0.4060 1.1103 0.207 Uiso 1 1 calc R U
H59B H 0.2414 0.4360 1.0376 0.207 Uiso 1 1 calc R U
H59C H 0.1898 0.3831 1.0076 0.207 Uiso 1 1 calc R U
C60 C 0.1080(6) 0.4645(7) 1.0924(7) 0.138(2) Uani 1 1 d . .
H60A H 0.0691 0.4379 1.0829 0.207 Uiso 1 1 calc R U
H60B H 0.0912 0.5042 1.0899 0.207 Uiso 1 1 calc R U
H60C H 0.1392 0.4573 1.1521 0.207 Uiso 1 1 calc R U
O15 O 0.0629(3) 0.7525(3) 0.5593(6) 0.0956(13) Uani 1 1 d . .
N1 N 0.1476(4) 0.8184(4) 0.5600(7) 0.0956(13) Uani 1 1 d . .
C61 C 0.1114(5) 0.7750(4) 0.5295(9) 0.0956(13) Uani 1 1 d . .
H61 H 0.1213 0.7568 0.4780 0.115 Uiso 1 1 calc R U
C62 C 0.2017(5) 0.8430(4) 0.5164(8) 0.0956(13) Uani 1 1 d . .
H62A H 0.2445 0.8488 0.5632 0.143 Uiso 1 1 calc R U
H62B H 0.1858 0.8799 0.4876 0.143 Uiso 1 1 calc R U
H62C H 0.2099 0.8161 0.4703 0.143 Uiso 1 1 calc R U
C63 C 0.1331(5) 0.8513(4) 0.6394(8) 0.0956(13) Uani 1 1 d . .
H63A H 0.1734 0.8498 0.6911 0.143 Uiso 1 1 calc R U
H63B H 0.0938 0.8338 0.6571 0.143 Uiso 1 1 calc R U
H63C H 0.1225 0.8914 0.6217 0.143 Uiso 1 1 calc R U
O14 O -0.0939(5) 0.7981(5) 0.3171(10) 0.195(4) Uani 1 1 d . .
N2 N -0.1361(7) 0.7553(6) 0.4373(12) 0.195(4) Uani 1 1 d . .
C64 C -0.2043(8) 0.7440(7) 0.3676(13) 0.195(4) Uani 1 1 d . .
H64A H -0.1955 0.7235 0.3151 0.293 Uiso 1 1 calc R U
H64B H -0.2269 0.7807 0.3475 0.293 Uiso 1 1 calc R U
H64C H -0.2341 0.7206 0.3958 0.293 Uiso 1 1 calc R U
C66 C -0.1135(8) 0.7343(7) 0.5383(13) 0.195(4) Uani 1 1 d . .
H66A H -0.0752 0.7580 0.5717 0.293 Uiso 1 1 calc R U
H66B H -0.0989 0.6940 0.5398 0.293 Uiso 1 1 calc R U
H66C H -0.1522 0.7377 0.5668 0.293 Uiso 1 1 calc R U
O17 O 0.0321(5) 0.6472(6) 0.8435(10) 0.234(8) Uani 1 1 d . .
C67 C -0.0881(9) 0.7776(8) 0.3907(15) 0.195(4) Uani 1 1 d . .
H67 H -0.0419 0.7757 0.4255 0.234 Uiso 1 1 calc R U

loop_
_atom_site_aniso_label
_atom_site_aniso_U_11
_atom_site_aniso_U_22
_atom_site_aniso_U_33
_atom_site_aniso_U_23
_atom_site_aniso_U_13
_atom_site_aniso_U_12
Mn1 0.0169(3) 0.0203(4) 0.0241(4) 0.0014(3) 0.0132(3) 0.0014(3)
Mn2 0.0248(4) 0.0857(8) 0.0258(5) 0.0004(5) 0.0131(4) 0.0093(4)
O1 0.0161(15) 0.0248(19) 0.0253(18) 0.0046(14) 0.0086(13) 0.0025(13)
O2 0.035(2) 0.035(2) 0.031(2) 0.0050(17) 0.0053(17) -0.0020(17)
O3 0.0230(18) 0.021(2) 0.063(3) 0.0123(18) -0.0092(18) -0.0041(15)
O4 0.0237(17) 0.034(2) 0.040(2) -0.0022(17) 0.0230(16) -0.0014(15)
O5 0.037(2) 0.119(5) 0.038(2) 0.021(3) 0.027(2) 0.030(3)
O6 0.0279(19) 0.068(3) 0.025(2) 0.0002(18) 0.0187(16) 0.0186(19)
O7 0.0241(17) 0.034(2) 0.035(2) -0.0018(16) 0.0195(16) -0.0045(15)
O8 0.035(2) 0.124(5) 0.042(3) -0.028(3) 0.020(2) -0.032(3)
O9 0.0256(18) 0.041(2) 0.035(2) 0.0009(17) 0.0101(16) 0.0052(16)
O10 0.078(3) 0.063(3) 0.029(2) 0.004(2) 0.024(2) 0.026(3)
O11 0.0297(19) 0.038(2) 0.031(2) -0.0056(17) 0.0084(16) 0.0101(16)
O12 0.0276(18) 0.026(2) 0.045(2) 0.0112(17) 0.0130(17) -0.0050(15)
O13 0.095(3) 0.260(7) 0.054(2) 0.042(3) 0.008(2) -0.046(4)
O16 0.0264(18) 0.055(3) 0.034(2) -0.0018(18) 0.0161(16) -0.0233(18)
N3 0.095(3) 0.260(7) 0.054(2) 0.042(3) 0.008(2) -0.046(4)
C1 0.019(2) 0.020(3) 0.036(3) 0.007(2) 0.006(2) -0.0066(19)
C2 0.023(3) 0.026(3) 0.054(4) -0.001(3) -0.010(2) -0.002(2)
C3 0.020(2) 0.015(2) 0.032(3) -0.004(2) 0.005(2) 0.0005(19)
C4 0.022(2) 0.012(2) 0.034(3) 0.008(2) 0.007(2) 0.0001(18)
C5 0.020(2) 0.016(2) 0.019(2) -0.0013(18) 0.0075(18) 0.0017(18)
C6 0.017(2) 0.014(2) 0.018(2) -0.0026(17) 0.0126(17) 0.0026(17)
C7 0.027(2) 0.011(2) 0.022(2) -0.0020(18) 0.013(2) 0.0056(18)
C8 0.025(2) 0.018(3) 0.022(2) -0.0034(19) -0.0021(19) 0.0060(19)
C9 0.035(3) 0.039(3) 0.024(3) 0.010(2) 0.007(2) 0.003(2)
C10 0.025(2) 0.022(3) 0.025(2) 0.005(2) 0.007(2) -0.002(2)
C11 0.021(2) 0.014(2) 0.015(2) 0.0031(17) 0.0101(18) -0.0007(17)
C12 0.025(2) 0.013(2) 0.021(2) -0.0019(18) 0.0097(19) 0.0003(18)
C13 0.026(2) 0.016(2) 0.017(2) 0.0076(18) 0.0133(19) 0.0040(19)
C14 0.021(2) 0.021(3) 0.017(2) 0.0022(18) 0.0094(18) -0.0018(19)
C15 0.016(2) 0.013(2) 0.016(2) 0.0018(17) 0.0106(17) -0.0029(17)
C16 0.0142(19) 0.013(2) 0.017(2) 0.0022(17) 0.0095(17) -0.0005(16)
C17 0.016(2) 0.018(2) 0.021(2) 0.0004(18) 0.0126(18) -0.0029(17)
C18 0.018(2) 0.018(2) 0.023(2) -0.0013(19) 0.0130(19) -0.0020(18)
C19 0.017(2) 0.013(2) 0.020(2) -0.0011(17) 0.0108(18) 0.0004(17)
C20 0.022(2) 0.016(2) 0.014(2) 0.0021(17) 0.0144(18) -0.0006(18)
C21 0.018(2) 0.018(2) 0.017(2) 0.0020(17) 0.0133(18) -0.0016(18)
C22 0.017(2) 0.022(3) 0.023(2) -0.0006(19) 0.0099(18) -0.0057(18)
C23 0.018(2) 0.025(3) 0.021(2) 0.0041(19) 0.0166(19) 0.0024(19)
C24 0.017(2) 0.016(2) 0.024(2) 0.0017(18) 0.0119(18) -0.0031(17)
C25 0.025(2) 0.021(3) 0.024(2) -0.0061(19) 0.015(2) -0.0034(19)
C26 0.018(2) 0.022(3) 0.024(2) -0.0023(19) 0.0103(19) -0.0007(18)
C27 0.055(4) 0.082(6) 0.040(4) -0.001(4) 0.017(3) 0.031(4)
C28 0.021(2) 0.013(2) 0.034(3) -0.007(2) 0.017(2) -0.0078(18)
C29 0.031(3) 0.040(4) 0.042(3) 0.009(3) 0.020(3) 0.004(2)
C30 0.056(4) 0.095(6) 0.052(4) 0.032(4) 0.030(4) 0.032(4)
C31 0.038(3) 0.042(4) 0.038(3) 0.006(3) 0.020(3) 0.010(3)
C32 0.027(2) 0.016(3) 0.045(3) -0.005(2) 0.015(2) 0.002(2)
C33 0.026(3) 0.033(3) 0.038(3) -0.013(2) 0.009(2) 0.006(2)
C34 0.030(3) 0.025(3) 0.044(3) -0.015(2) 0.016(2) 0.003(2)
C35 0.033(3) 0.046(4) 0.033(3) 0.012(3) 0.013(2) 0.011(3)
C36 0.041(3) 0.029(3) 0.039(3) 0.003(2) 0.024(3) 0.006(2)
C37 0.025(2) 0.020(3) 0.028(3) -0.008(2) 0.018(2) -0.0086(19)
C38 0.023(2) 0.023(3) 0.026(3) -0.004(2) 0.014(2) -0.004(2)
C39 0.034(3) 0.026(3) 0.030(3) -0.003(2) 0.020(2) -0.011(2)
C40 0.022(2) 0.037(3) 0.037(3) -0.006(2) 0.021(2) -0.014(2)
C41 0.025(2) 0.040(3) 0.025(3) -0.001(2) 0.012(2) -0.008(2)
C43 0.024(2) 0.028(3) 0.031(3) -0.003(2) 0.018(2) -0.006(2)
C44 0.035(3) 0.035(3) 0.033(3) 0.002(2) 0.015(2) -0.012(2)
C45 0.033(3) 0.029(3) 0.036(3) 0.001(2) 0.016(2) -0.012(2)
C46 0.025(3) 0.069(5) 0.034(3) -0.005(3) 0.011(2) -0.021(3)
C47 0.023(3) 0.052(4) 0.036(3) -0.009(3) 0.017(2) -0.016(2)
C48 0.022(2) 0.022(3) 0.024(2) -0.0024(19) 0.017(2) 0.0030(19)
C49 0.020(2) 0.030(3) 0.024(3) 0.002(2) 0.011(2) 0.002(2)
C50 0.023(2) 0.044(3) 0.018(2) 0.004(2) 0.015(2) 0.002(2)
C51 0.024(2) 0.034(3) 0.031(3) -0.007(2) 0.017(2) 0.007(2)
C52 0.042(3) 0.061(4) 0.032(3) 0.019(3) 0.025(3) 0.029(3)
C53 0.040(3) 0.046(4) 0.036(3) 0.015(3) 0.025(3) 0.022(3)
C54 0.076(5) 0.119(7) 0.051(4) 0.057(5) 0.049(4) 0.075(5)
C55 0.041(3) 0.070(5) 0.027(3) 0.024(3) 0.023(3) 0.021(3)
C56 0.023(2) 0.059(4) 0.024(3) -0.007(3) 0.017(2) 0.003(2)
C57 0.017(2) 0.050(4) 0.028(3) -0.010(3) 0.011(2) -0.001(2)
C58 0.095(3) 0.260(7) 0.054(2) 0.042(3) 0.008(2) -0.046(4)
C59 0.095(3) 0.260(7) 0.054(2) 0.042(3) 0.008(2) -0.046(4)
C60 0.095(3) 0.260(7) 0.054(2) 0.042(3) 0.008(2) -0.046(4)
O15 0.063(2) 0.071(3) 0.155(4) -0.019(2) 0.031(2) -0.0073(18)
N1 0.063(2) 0.071(3) 0.155(4) -0.019(2) 0.031(2) -0.0073(18)
C61 0.063(2) 0.071(3) 0.155(4) -0.019(2) 0.031(2) -0.0073(18)
C62 0.063(2) 0.071(3) 0.155(4) -0.019(2) 0.031(2) -0.0073(18)
C63 0.063(2) 0.071(3) 0.155(4) -0.019(2) 0.031(2) -0.0073(18)
O14 0.124(4) 0.189(6) 0.268(9) 0.150(6) 0.041(5) 0.000(4)
N2 0.124(4) 0.189(6) 0.268(9) 0.150(6) 0.041(5) 0.000(4)
C64 0.124(4) 0.189(6) 0.268(9) 0.150(6) 0.041(5) 0.000(4)
C66 0.124(4) 0.189(6) 0.268(9) 0.150(6) 0.041(5) 0.000(4)
O17 0.103(6) 0.298(15) 0.280(14) -0.230(13) 0.004(8) 0.045(8)
C67 0.124(4) 0.189(6) 0.268(9) 0.150(6) 0.041(5) 0.000(4)

loop_
_atom_type_symbol
_atom_type_description
_atom_type_scat_dispersion_real
_atom_type_scat_dispersion_imag
_atom_type_scat_source
C C 0.0033 0.0016 'International Tables Vol C Tables 4.2.6.8 and 6.1.1.4'
N N 0.0061 0.0033 'International Tables Vol C Tables 4.2.6.8 and 6.1.1.4'
O O 0.0106 0.0060 'International Tables Vol C Tables 4.2.6.8 and 6.1.1.4'
Mn Mn 0.3368 0.7283 'International Tables Vol C Tables 4.2.6.8 and 6.1.1.4'
H H 0.0000 0.0000 'International Tables Vol C Tables 4.2.6.8 and 6.1.1.4'

loop_
_geom_angle_atom_site_label_1
_geom_angle_atom_site_label_2
_geom_angle_atom_site_label_3
_geom_angle
_geom_angle_site_symmetry_1
_geom_angle_site_symmetry_3
O4 Mn1 O7 178.78(15) 3_666 4_475
O4 Mn1 O9 91.52(14) 3_666 4_575
O7 Mn1 O9 89.06(14) 4_475 4_575
O4 Mn1 O12 88.21(14) 3_666 .
O7 Mn1 O12 90.68(14) 4_475 .
O9 Mn1 O12 93.15(15) 4_575 .
O4 Mn1 O1 86.52(13) 3_666 .
O7 Mn1 O1 94.49(13) 4_475 .
O9 Mn1 O1 95.97(14) 4_575 .
O12 Mn1 O1 169.58(14) . .
O4 Mn1 O1 90.01(13) 3_666 3_566
O7 Mn1 O1 89.53(13) 4_475 3_566
O9 Mn1 O1 173.78(14) 4_575 3_566
O12 Mn1 O1 92.93(13) . 3_566
O1 Mn1 O1 78.10(13) . 3_566
O8 Mn2 O13 112.2(3) 4_475 .
O8 Mn2 O2 106.1(2) 4_475 .
O13 Mn2 O2 94.5(3) . .
O8 Mn2 O10 144.2(2) 4_475 4_575
O13 Mn2 O10 95.9(2) . 4_575
O2 Mn2 O10 92.66(17) . 4_575
O8 Mn2 O17 80.5(3) 4_475 .
O13 Mn2 O17 86.6(5) . .
O2 Mn2 O17 172.2(3) . .
O10 Mn2 O17 79.5(3) 4_575 .
O8 Mn2 O9 96.00(16) 4_475 4_575
O13 Mn2 O9 151.0(2) . 4_575
O2 Mn2 O9 83.34(14) . 4_575
O10 Mn2 O9 55.53(14) 4_575 4_575
O17 Mn2 O9 91.9(5) . 4_575
C1 O1 Mn1 125.0(3) . .
C1 O1 Mn1 131.2(3) . 3_566
Mn1 O1 Mn1 101.89(13) . 3_566
C1 O2 Mn2 133.5(3) . .
C3 O3 C2 117.1(4) . .
C57 O4 Mn1 130.1(4) . 3_666
C51 O6 C56 116.4(4) . .
C47 O7 Mn1 137.7(4) . 4_676
C47 O8 Mn2 131.3(4) . 4_676
C36 O9 Mn1 159.7(4) . 4_576
C36 O9 Mn2 85.1(3) . 4_576
Mn1 O9 Mn2 105.37(15) 4_576 4_576
C36 O10 Mn2 96.7(4) . 4_576
C32 O11 C35 116.3(4) . .
C58 O13 Mn2 112.5(7) . .
C40 O16 C46 117.7(4) . .
C58 N3 C59 119.7(12) . .
C58 N3 C60 125.7(14) . .
C59 N3 C60 114.4(10) . .
O2 C1 O1 124.7(5) . .
O2 C1 C2 120.0(5) . .
O1 C1 C2 115.3(5) . .
O3 C2 C1 112.2(5) . .
O3 C2 H2A 109.2 . .
C1 C2 H2A 109.2 . .
O3 C2 H2B 109.2 . .
C1 C2 H2B 109.2 . .
H2A C2 H2B 107.9 . .
O3 C3 C8 124.2(4) . .
O3 C3 C4 115.5(4) . .
C8 C3 C4 120.3(4) . .
C5 C4 C3 120.7(4) . .
C5 C4 H4 119.6 . .
C3 C4 H4 119.6 . .
C4 C5 C6 118.9(4) . .
C4 C5 C10 119.6(4) . .
C6 C5 C10 121.5(4) . .
C7 C6 C5 119.9(4) . .
C7 C6 C11 118.9(4) . .
C5 C6 C11 121.2(4) . .
C8 C7 C6 121.3(4) . .
C8 C7 C9 117.7(4) . .
C6 C7 C9 120.9(4) . .
C7 C8 C3 118.9(4) . .
C7 C8 H8 120.6 . .
C3 C8 H8 120.6 . .
C7 C9 H9A 109.5 . .
C7 C9 H9B 109.5 . .
H9A C9 H9B 109.5 . .
C7 C9 H9C 109.5 . .
H9A C9 H9C 109.5 . .
H9B C9 H9C 109.5 . .
C5 C10 H10A 109.5 . .
C5 C10 H10B 109.5 . .
H10A C10 H10B 109.5 . .
C5 C10 H10C 109.5 . .
H10A C10 H10C 109.5 . .
H10B C10 H10C 109.5 . .
C12 C11 C16 119.0(4) . .
C12 C11 C6 120.7(4) . .
C16 C11 C6 120.3(4) . .
C11 C12 C13 123.4(4) . .
C11 C12 H12 118.3 . .
C13 C12 H12 118.3 . .
C12 C13 C14 119.0(4) . .
C12 C13 C48 120.1(4) . .
C14 C13 C48 120.9(4) . .
C13 C14 C15 119.1(4) . .
C13 C14 C23 122.7(4) . .
C15 C14 C23 118.2(4) . .
C14 C15 C16 120.0(4) . .
C14 C15 C20 120.5(4) . .
C16 C15 C20 119.5(4) . .
C11 C16 C15 119.6(4) . .
C11 C16 C17 122.0(4) . .
C15 C16 C17 118.4(4) . .
C18 C17 C16 121.7(4) . .
C18 C17 H17 119.1 . .
C16 C17 H17 119.1 . .
C17 C18 C19 121.2(4) . .
C17 C18 H18 119.4 . .
C19 C18 H18 119.4 . .
C26 C19 C20 119.9(4) . .
C26 C19 C18 121.4(4) . .
C20 C19 C18 118.6(4) . .
C19 C20 C21 120.3(4) . .
C19 C20 C15 120.6(4) . .
C21 C20 C15 119.1(4) . .
C24 C21 C20 118.7(4) . .
C24 C21 C22 122.6(4) . .
C20 C21 C22 118.7(4) . .
C23 C22 C21 121.6(4) . .
C23 C22 H22 119.2 . .
C21 C22 H22 119.2 . .
C22 C23 C14 121.8(4) . .
C22 C23 H23 119.1 . .
C14 C23 H23 119.1 . .
C25 C24 C21 119.3(4) . .
C25 C24 C37 120.4(4) . .
C21 C24 C37 120.3(4) . .
C24 C25 C26 123.4(4) . .
C24 C25 H25 118.3 . .
C26 C25 H25 118.3 . .
C25 C26 C19 118.3(4) . .
C25 C26 C28 119.3(4) . .
C19 C26 C28 122.4(4) . .
C34 C27 H27A 109.5 . .
C34 C27 H27B 109.5 . .
H27A C27 H27B 109.5 . .
C34 C27 H27C 109.5 . .
H27A C27 H27C 109.5 . .
H27B C27 H27C 109.5 . .
C29 C28 C34 119.6(5) . .
C29 C28 C26 119.5(5) . .
C34 C28 C26 120.9(5) . .
C28 C29 C31 119.5(5) . .
C28 C29 C30 120.7(5) . .
C31 C29 C30 119.7(6) . .
C29 C30 H30A 109.5 . .
C29 C30 H30B 109.5 . .
H30A C30 H30B 109.5 . .
C29 C30 H30C 109.5 . .
H30A C30 H30C 109.5 . .
H30B C30 H30C 109.5 . .
C32 C31 C29 119.9(5) . .
C32 C31 H31 120.0 . .
C29 C31 H31 120.0 . .
C33 C32 O11 115.9(5) . .
C33 C32 C31 120.1(5) . .
O11 C32 C31 123.9(5) . .
C32 C33 C34 120.9(5) . .
C32 C33 H33 119.6 . .
C34 C33 H33 119.6 . .
C33 C34 C28 119.9(5) . .
C33 C34 C27 118.3(5) . .
C28 C34 C27 121.8(5) . .
O11 C35 C36 110.5(4) . .
O11 C35 H35A 109.5 . .
C36 C35 H35A 109.5 . .
O11 C35 H35B 109.5 . .
C36 C35 H35B 109.5 . .
H35A C35 H35B 108.1 . .
O9 C36 O10 122.6(5) . .
O9 C36 C35 123.3(5) . .
O10 C36 C35 114.0(5) . .
C38 C37 C43 119.5(4) . .
C38 C37 C24 120.9(4) . .
C43 C37 C24 119.6(4) . .
C39 C38 C37 119.6(5) . .
C39 C38 C45 119.8(5) . .
C37 C38 C45 120.6(4) . .
C38 C39 C40 120.9(5) . .
C38 C39 H39 119.6 . .
C40 C39 H39 119.6 . .
O16 C40 C41 125.2(5) . .
O16 C40 C39 114.8(5) . .
C41 C40 C39 119.9(4) . .
C40 C41 C43 120.4(5) . .
C40 C41 H41 119.8 . .
C43 C41 H41 119.8 . .
C41 C43 C37 119.7(5) . .
C41 C43 C44 118.8(5) . .
C37 C43 C44 121.5(4) . .
C43 C44 H44A 109.5 . .
C43 C44 H44B 109.5 . .
H44A C44 H44B 109.5 . .
C43 C44 H44C 109.5 . .
H44A C44 H44C 109.5 . .
H44B C44 H44C 109.5 . .
C38 C45 H45A 109.5 . .
C38 C45 H45B 109.5 . .
H45A C45 H45B 109.5 . .
C38 C45 H45C 109.5 . .
H45A C45 H45C 109.5 . .
H45B C45 H45C 109.5 . .
O16 C46 C47 110.2(5) . .
O16 C46 H46A 109.6 . .
C47 C46 H46A 109.6 . .
O16 C46 H46B 109.6 . .
C47 C46 H46B 109.6 . .
H46A C46 H46B 108.1 . .
O7 C47 O8 127.4(5) . .
O7 C47 C46 119.3(5) . .
O8 C47 C46 113.3(5) . .
C49 C48 C53 119.5(4) . .
C49 C48 C13 120.6(4) . .
C53 C48 C13 119.9(4) . .
C48 C49 C50 119.7(4) . .
C48 C49 C55 120.3(4) . .
C50 C49 C55 120.0(5) . .
C51 C50 C49 120.3(4) . .
C51 C50 H50 119.8 . .
C49 C50 H50 119.8 . .
C52 C51 O6 116.0(5) . .
C52 C51 C50 119.6(4) . .
O6 C51 C50 124.4(5) . .
C51 C52 C53 121.7(5) . .
C51 C52 H52 119.1 . .
C53 C52 H52 119.1 . .
C52 C53 C48 119.2(5) . .
C52 C53 C54 120.1(5) . .
C48 C53 C54 120.7(5) . .
C53 C54 H54A 109.5 . .
C53 C54 H54B 109.5 . .
H54A C54 H54B 109.5 . .
C53 C54 H54C 109.5 . .
H54A C54 H54C 109.5 . .
H54B C54 H54C 109.5 . .
C49 C55 H55A 109.5 . .
C49 C55 H55B 109.5 . .
H55A C55 H55B 109.5 . .
C49 C55 H55C 109.5 . .
H55A C55 H55C 109.5 . .
H55B C55 H55C 109.5 . .
O6 C56 C57 112.1(5) . .
O6 C56 H56A 109.2 . .
C57 C56 H56A 109.2 . .
O6 C56 H56B 109.2 . .
C57 C56 H56B 109.2 . .
H56A C56 H56B 107.9 . .
O4 C57 O5 126.8(5) . .
O4 C57 C56 113.2(5) . .
O5 C57 C56 119.7(5) . .
N3 C58 O13 119.0(12) . .
N3 C58 H58 120.5 . .
O13 C58 H58 120.5 . .
N3 C59 H59A 109.5 . .
N3 C59 H59B 109.5 . .
H59A C59 H59B 109.5 . .
N3 C59 H59C 109.5 . .
H59A C59 H59C 109.5 . .
H59B C59 H59C 109.5 . .
N3 C60 H60A 109.5 . .
N3 C60 H60B 109.5 . .
H60A C60 H60B 109.5 . .
N3 C60 H60C 109.5 . .
H60A C60 H60C 109.5 . .
H60B C60 H60C 109.5 . .
C61 N1 C63 119.2(9) . .
C61 N1 C62 123.5(10) . .
C63 N1 C62 117.1(8) . .
N1 C61 O15 128.1(12) . .
N1 C61 H61 116.0 . .
O15 C61 H61 116.0 . .
N1 C62 H62A 109.5 . .
N1 C62 H62B 109.5 . .
H62A C62 H62B 109.5 . .
N1 C62 H62C 109.5 . .
H62A C62 H62C 109.5 . .
H62B C62 H62C 109.5 . .
N1 C63 H63A 109.5 . .
N1 C63 H63B 109.5 . .
H63A C63 H63B 109.5 . .
N1 C63 H63C 109.5 . .
H63A C63 H63C 109.5 . .
H63B C63 H63C 109.5 . .
C67 N2 C64 108.7(15) . .
C67 N2 C66 121.9(14) . .
C64 N2 C66 128.1(12) . .
N2 C64 H64A 109.5 . .
N2 C64 H64B 109.5 . .
H64A C64 H64B 109.5 . .
N2 C64 H64C 109.5 . .
H64A C64 H64C 109.5 . .
H64B C64 H64C 109.5 . .
N2 C66 H66A 109.5 . .
N2 C66 H66B 109.5 . .
H66A C66 H66B 109.5 . .
N2 C66 H66C 109.5 . .
H66A C66 H66C 109.5 . .
H66B C66 H66C 109.5 . .
O14 C67 N2 133.3(17) . .
O14 C67 H67 113.3 . .
N2 C67 H67 113.3 . .

loop_
_geom_bond_atom_site_label_1
_geom_bond_atom_site_label_2
_geom_bond_distance
_geom_bond_site_symmetry_2
Mn1 O4 2.128(3) 3_666
Mn1 O7 2.140(3) 4_475
Mn1 O9 2.171(4) 4_575
Mn1 O12 2.194(4) .
Mn1 O1 2.212(3) .
Mn1 O1 2.232(3) 3_566
Mn2 O8 2.040(4) 4_475
Mn2 O13 2.052(7) .
Mn2 O2 2.128(4) .
Mn2 O10 2.205(5) 4_575
Mn2 O17 2.235(9) .
Mn2 O9 2.459(4) 4_575
O1 C1 1.281(6) .
O1 Mn1 2.232(3) 3_566
O2 C1 1.243(6) .
O3 C3 1.359(6) .
O3 C2 1.444(6) .
O4 C57 1.241(6) .
O4 Mn1 2.128(3) 3_666
O5 C57 1.255(7) .
O6 C51 1.370(6) .
O6 C56 1.415(6) .
O7 C47 1.213(6) .
O7 Mn1 2.140(3) 4_676
O8 C47 1.238(7) .
O8 Mn2 2.040(4) 4_676
O9 C36 1.242(7) .
O9 Mn1 2.170(4) 4_576
O9 Mn2 2.459(4) 4_576
O10 C36 1.249(7) .
O10 Mn2 2.205(5) 4_576
O11 C32 1.386(6) .
O11 C35 1.401(6) .
O13 C58 1.483(17) .
O16 C40 1.370(6) .
O16 C46 1.409(7) .
N3 C58 1.331(14) .
N3 C59 1.385(17) .
N3 C60 1.400(14) .
C1 C2 1.513(8) .
C2 H2A 0.9700 .
C2 H2B 0.9700 .
C3 C8 1.391(7) .
C3 C4 1.393(7) .
C4 C5 1.388(6) .
C4 H4 0.9300 .
C5 C6 1.402(6) .
C5 C10 1.499(6) .
C6 C7 1.385(6) .
C6 C11 1.501(6) .
C7 C8 1.385(7) .
C7 C9 1.517(7) .
C8 H8 0.9300 .
C9 H9A 0.9600 .
C9 H9B 0.9600 .
C9 H9C 0.9600 .
C10 H10A 0.9600 .
C10 H10B 0.9600 .
C10 H10C 0.9600 .
C11 C12 1.377(6) .
C11 C16 1.399(6) .
C12 C13 1.386(6) .
C12 H12 0.9300 .
C13 C14 1.410(7) .
C13 C48 1.494(6) .
C14 C15 1.420(6) .
C14 C23 1.425(6) .
C15 C16 1.429(6) .
C15 C20 1.438(6) .
C16 C17 1.438(6) .
C17 C18 1.363(6) .
C17 H17 0.9300 .
C18 C19 1.434(6) .
C18 H18 0.9300 .
C19 C26 1.409(6) .
C19 C20 1.418(6) .
C20 C21 1.428(6) .
C21 C24 1.415(7) .
C21 C22 1.429(6) .
C22 C23 1.354(7) .
C22 H22 0.9300 .
C23 H23 0.9300 .
C24 C25 1.382(6) .
C24 C37 1.483(6) .
C25 C26 1.394(6) .
C25 H25 0.9300 .
C26 C28 1.499(6) .
C27 C34 1.504(9) .
C27 H27A 0.9600 .
C27 H27B 0.9600 .
C27 H27C 0.9600 .
C28 C29 1.376(8) .
C28 C34 1.398(7) .
C29 C31 1.399(8) .
C29 C30 1.506(9) .
C30 H30A 0.9600 .
C30 H30B 0.9600 .
C30 H30C 0.9600 .
C31 C32 1.387(8) .
C31 H31 0.9300 .
C32 C33 1.352(8) .
C33 C34 1.380(7) .
C33 H33 0.9300 .
C35 C36 1.522(8) .
C35 H35A 0.9700 .
C35 H35B 0.9700 .
C37 C38 1.402(7) .
C37 C43 1.407(7) .
C38 C39 1.386(7) .
C38 C45 1.497(7) .
C39 C40 1.392(8) .
C39 H39 0.9300 .
C40 C41 1.378(7) .
C41 C43 1.398(7) .
C41 H41 0.9300 .
C43 C44 1.503(7) .
C44 H44A 0.9600 .
C44 H44B 0.9600 .
C44 H44C 0.9600 .
C45 H45A 0.9600 .
C45 H45B 0.9600 .
C45 H45C 0.9600 .
C46 C47 1.537(7) .
C46 H46A 0.9700 .
C46 H46B 0.9700 .
C48 C49 1.396(7) .
C48 C53 1.399(7) .
C49 C50 1.402(7) .
C49 C55 1.488(7) .
C50 C51 1.380(7) .
C50 H50 0.9300 .
C51 C52 1.367(7) .
C52 C53 1.389(7) .
C52 H52 0.9300 .
C53 C54 1.499(8) .
C54 H54A 0.9600 .
C54 H54B 0.9600 .
C54 H54C 0.9600 .
C55 H55A 0.9600 .
C55 H55B 0.9600 .
C55 H55C 0.9600 .
C56 C57 1.528(7) .
C56 H56A 0.9700 .
C56 H56B 0.9700 .
C58 H58 0.9300 .
C59 H59A 0.9600 .
C59 H59B 0.9600 .
C59 H59C 0.9600 .
C60 H60A 0.9600 .
C60 H60B 0.9600 .
C60 H60C 0.9600 .
O15 C61 1.254(11) .
N1 C61 1.239(11) .
N1 C63 1.481(13) .
N1 C62 1.483(12) .
C61 H61 0.9300 .
C62 H62A 0.9600 .
C62 H62B 0.9600 .
C62 H62C 0.9600 .
C63 H63A 0.9600 .
C63 H63B 0.9600 .
C63 H63C 0.9600 .
O14 C67 1.167(18) .
N2 C67 1.396(19) .
N2 C64 1.503(19) .
N2 C66 1.53(2) .
C64 H64A 0.9600 .
C64 H64B 0.9600 .
C64 H64C 0.9600 .
C66 H66A 0.9600 .
C66 H66B 0.9600 .
C66 H66C 0.9600 .
C67 H67 0.9300 .

loop_
_geom_torsion_atom_site_label_1
_geom_torsion_atom_site_label_2
_geom_torsion_atom_site_label_3
_geom_torsion_atom_site_label_4
_geom_torsion
_geom_torsion_site_symmetry_1
Mn2 O2 C1 O1 -3.0(8) .
Mn2 O2 C1 C2 176.1(4) .
Mn1 O1 C1 O2 51.0(6) .
Mn1 O1 C1 O2 -147.6(4) 3_566
Mn1 O1 C1 C2 -128.2(4) .
Mn1 O1 C1 C2 33.2(6) 3_566
C3 O3 C2 C1 -74.6(6) .
O2 C1 C2 O3 -7.3(7) .
O1 C1 C2 O3 171.9(4) .
C2 O3 C3 C8 0.7(8) .
C2 O3 C3 C4 -178.1(5) .
O3 C3 C4 C5 178.9(5) .
C8 C3 C4 C5 0.0(8) .
C3 C4 C5 C6 -0.2(7) .
C3 C4 C5 C10 -177.6(5) .
C4 C5 C6 C7 -0.1(7) .
C10 C5 C6 C7 177.2(4) .
C4 C5 C6 C11 177.3(4) .
C10 C5 C6 C11 -5.4(7) .
C5 C6 C7 C8 0.7(7) .
C11 C6 C7 C8 -176.7(4) .
C5 C6 C7 C9 -177.1(4) .
C11 C6 C7 C9 5.4(6) .
C6 C7 C8 C3 -0.9(7) .
C9 C7 C8 C3 177.0(5) .
O3 C3 C8 C7 -178.2(5) .
C4 C3 C8 C7 0.5(7) .
C7 C6 C11 C12 -101.0(5) .
C5 C6 C11 C12 81.6(6) .
C7 C6 C11 C16 77.7(5) .
C5 C6 C11 C16 -99.7(5) .
C16 C11 C12 C13 -0.6(7) .
C6 C11 C12 C13 178.1(4) .
C11 C12 C13 C14 -0.9(7) .
C11 C12 C13 C48 179.5(4) .
C12 C13 C14 C15 1.8(6) .
C48 C13 C14 C15 -178.6(4) .
C12 C13 C14 C23 -178.9(4) .
C48 C13 C14 C23 0.7(7) .
C13 C14 C15 C16 -1.3(6) .
C23 C14 C15 C16 179.4(4) .
C13 C14 C15 C20 177.8(4) .
C23 C14 C15 C20 -1.6(6) .
C12 C11 C16 C15 1.1(6) .
C6 C11 C16 C15 -177.5(4) .
C12 C11 C16 C17 -178.4(4) .
C6 C11 C16 C17 2.9(6) .
C14 C15 C16 C11 -0.2(6) .
C20 C15 C16 C11 -179.3(4) .
C14 C15 C16 C17 179.4(4) .
C20 C15 C16 C17 0.3(6) .
C11 C16 C17 C18 179.4(4) .
C15 C16 C17 C18 -0.2(7) .
C16 C17 C18 C19 0.2(7) .
C17 C18 C19 C26 -178.8(4) .
C17 C18 C19 C20 -0.3(7) .
C26 C19 C20 C21 -0.9(7) .
C18 C19 C20 C21 -179.4(4) .
C26 C19 C20 C15 178.9(4) .
C18 C19 C20 C15 0.4(6) .
C14 C15 C20 C19 -179.5(4) .
C16 C15 C20 C19 -0.4(6) .
C14 C15 C20 C21 0.3(6) .
C16 C15 C20 C21 179.4(4) .
C19 C20 C21 C24 1.7(6) .
C15 C20 C21 C24 -178.1(4) .
C19 C20 C21 C22 -179.6(4) .
C15 C20 C21 C22 0.6(6) .
C24 C21 C22 C23 178.4(4) .
C20 C21 C22 C23 -0.3(7) .
C21 C22 C23 C14 -1.1(7) .
C13 C14 C23 C22 -177.4(4) .
C15 C14 C23 C22 2.0(7) .
C20 C21 C24 C25 -1.9(7) .
C22 C21 C24 C25 179.5(4) .
C20 C21 C24 C37 175.4(4) .
C22 C21 C24 C37 -3.2(7) .
C21 C24 C25 C26 1.3(7) .
C37 C24 C25 C26 -176.0(5) .
C24 C25 C26 C19 -0.4(7) .
C24 C25 C26 C28 178.6(5) .
C20 C19 C26 C25 0.2(7) .
C18 C19 C26 C25 178.6(4) .
C20 C19 C26 C28 -178.8(4) .
C18 C19 C26 C28 -0.4(7) .
C25 C26 C28 C29 -78.1(6) .
C19 C26 C28 C29 100.9(6) .
C25 C26 C28 C34 100.2(6) .
C19 C26 C28 C34 -80.8(6) .
C34 C28 C29 C31 -0.2(8) .
C26 C28 C29 C31 178.2(5) .
C34 C28 C29 C30 -179.1(6) .
C26 C28 C29 C30 -0.7(8) .
C28 C29 C31 C32 2.4(9) .
C30 C29 C31 C32 -178.7(6) .
C35 O11 C32 C33 -167.9(5) .
C35 O11 C32 C31 8.2(8) .
C29 C31 C32 C33 -2.9(9) .
C29 C31 C32 O11 -178.9(5) .
O11 C32 C33 C34 177.4(5) .
C31 C32 C33 C34 1.0(8) .
C32 C33 C34 C28 1.2(8) .
C32 C33 C34 C27 -177.9(6) .
C29 C28 C34 C33 -1.6(8) .
C26 C28 C34 C33 -179.9(5) .
C29 C28 C34 C27 177.4(6) .
C26 C28 C34 C27 -0.9(8) .
C32 O11 C35 C36 165.7(5) .
Mn1 O9 C36 O10 120.0(10) 4_576
Mn2 O9 C36 O10 -2.5(6) 4_576
Mn1 O9 C36 C35 -63.8(14) 4_576
Mn2 O9 C36 C35 173.7(5) 4_576
Mn2 O10 C36 O9 2.8(6) 4_576
Mn2 O10 C36 C35 -173.8(4) 4_576
O11 C35 C36 O9 17.3(8) .
O11 C35 C36 O10 -166.2(5) .
C25 C24 C37 C38 -100.2(6) .
C21 C24 C37 C38 82.6(6) .
C25 C24 C37 C43 79.9(6) .
C21 C24 C37 C43 -97.4(6) .
C43 C37 C38 C39 2.1(7) .
C24 C37 C38 C39 -177.9(5) .
C43 C37 C38 C45 -176.5(5) .
C24 C37 C38 C45 3.6(7) .
C37 C38 C39 C40 -0.8(8) .
C45 C38 C39 C40 177.8(5) .
C46 O16 C40 C41 -9.4(8) .
C46 O16 C40 C39 172.8(5) .
C38 C39 C40 O16 176.9(5) .
C38 C39 C40 C41 -1.0(8) .
O16 C40 C41 C43 -176.3(5) .
C39 C40 C41 C43 1.4(8) .
C40 C41 C43 C37 -0.1(8) .
C40 C41 C43 C44 -179.7(5) .
C38 C37 C43 C41 -1.6(7) .
C24 C37 C43 C41 178.3(5) .
C38 C37 C43 C44 177.9(5) .
C24 C37 C43 C44 -2.1(7) .
C40 O16 C46 C47 164.4(5) .
Mn1 O7 C47 O8 -0.7(12) 4_676
Mn1 O7 C47 C46 178.4(4) 4_676
Mn2 O8 C47 O7 -30.3(11) 4_676
Mn2 O8 C47 C46 150.5(5) 4_676
O16 C46 C47 O7 -22.7(9) .
O16 C46 C47 O8 156.6(6) .
C12 C13 C48 C49 90.8(6) .
C14 C13 C48 C49 -88.8(6) .
C12 C13 C48 C53 -88.3(6) .
C14 C13 C48 C53 92.1(6) .
C53 C48 C49 C50 -0.3(8) .
C13 C48 C49 C50 -179.4(5) .
C53 C48 C49 C55 179.0(6) .
C13 C48 C49 C55 -0.2(8) .
C48 C49 C50 C51 0.3(8) .
C55 C49 C50 C51 -178.9(5) .
C56 O6 C51 C52 177.9(6) .
C56 O6 C51 C50 -3.4(8) .
C49 C50 C51 C52 0.3(9) .
C49 C50 C51 O6 -178.4(5) .
O6 C51 C52 C53 177.9(6) .
C50 C51 C52 C53 -0.9(10) .
C51 C52 C53 C48 0.9(10) .
C51 C52 C53 C54 -179.9(7) .
C49 C48 C53 C52 -0.3(9) .
C13 C48 C53 C52 178.8(6) .
C49 C48 C53 C54 -179.5(7) .
C13 C48 C53 C54 -0.4(10) .
C51 O6 C56 C57 -178.5(5) .
Mn1 O4 C57 O5 -9.6(9) 3_666
Mn1 O4 C57 C56 176.0(3) 3_666
O6 C56 C57 O4 -167.8(5) .
O6 C56 C57 O5 17.4(8) .
C59 N3 C58 O13 -173.1(11) .
C60 N3 C58 O13 1(2) .
Mn2 O13 C58 N3 -171.2(9) .
C63 N1 C61 O15 -2.6(18) .
C62 N1 C61 O15 -177.1(10) .
C64 N2 C67 O14 16(3) .
C66 N2 C67 O14 -176(2) .

loop_
_publcif_info_datablock.id
_publcif_info_datablock.publ_exptl
_publcif_info_datablock.publ_geom
_publcif_info_datablock.structure
{7943f7c8-d163-4e8e-acd2-fc55003122f7} y y y

loop_
_publcif_info_exptl_table_extra_item
sin_theta_over_lambda_max
